data_7236404
loop_
_publ_author_name
'Kommu, Nagarjuna'
'Balaraju, M.'
'Ghule, Vikas D.'
'Sahoo, Akhila K.'

_publ_section_title
;
 Synthetic manifestation of nitro substituted tetrazole-N-(hetero)aryl
 derivatives and energetic studies
;
_journal_issue 16
_journal_name_full 'Journal of Materials Chemistry A'
_journal_page_first 7366
_journal_paper_doi 10.1039/C6TA10621H
_journal_volume 5
_journal_year 2017
_chemical_formula_sum 'C7 H3 N7 O6'
_chemical_formula_weight 281.16
_space_group_IT_number 19
_space_group_name_Hall 'P 2ac 2ab'
_space_group_name_H-M_alt 'P 21 21 21'
_symmetry_cell_setting orthorhombic
_symmetry_space_group_name_Hall 'P 2ac 2ab'
_symmetry_space_group_name_H-M 'P 21 21 21'
_atom_sites_solution_hydrogens geom
_atom_sites_solution_primary direct
_atom_sites_solution_secondary difmap
_audit_creation_method SHELXL-97
_audit_update_record
;
2016-11-07 deposited with the CCDC.
2017-03-16 downloaded from the CCDC.
;
_cell_angle_alpha 90.00
_cell_angle_beta 90.00
_cell_angle_gamma 90.00
_cell_formula_units_Z 4
_cell_length_a 7.2628(3)
_cell_length_b 10.5375(4)
_cell_length_c 13.5924(5)
_cell_measurement_reflns_used 1538
_cell_measurement_temperature 293(2)
_cell_measurement_theta_max 71.5190
_cell_measurement_theta_min 3.2420
_cell_volume 1040.25(7)
_computing_cell_refinement 'CrysAlis RED (Oxford Diffraction, 2006)'
_computing_data_collection 'CrysAlis CCD (Oxford Diffraction, 2006)'
_computing_data_reduction 'CrysAlis RED (Oxford Diffraction, 2006)'
_computing_molecular_graphics 'Mercury v. 1.3 (CCDC)'
_computing_publication_material 'SHELXL-97 (Sheldrick, 1997)'
_computing_structure_refinement 'SHELXL-97 (Sheldrick, 1997)'
_computing_structure_solution 'SHELXS-97 (Sheldrick, 1990)'
_diffrn_ambient_temperature 293(2)
_diffrn_measured_fraction_theta_full 'ACTA 50'
_diffrn_measured_fraction_theta_max 0.975
_diffrn_measurement_device_type 'Xcalibur, Eos, Gemini'
_diffrn_measurement_method 'phi and omega scans'
_diffrn_radiation_monochromator graphite
_diffrn_radiation_source 'fine-focus sealed tube'
_diffrn_radiation_type CuK\a
_diffrn_radiation_wavelength 1.54184
_diffrn_reflns_av_R_equivalents 0.0131
_diffrn_reflns_av_sigmaI/netI 0.0136
_diffrn_reflns_limit_h_max 8
_diffrn_reflns_limit_h_min -7
_diffrn_reflns_limit_k_max 12
_diffrn_reflns_limit_k_min -6
_diffrn_reflns_limit_l_max 16
_diffrn_reflns_limit_l_min -11
_diffrn_reflns_number 2410
_diffrn_reflns_theta_full 71.43
_diffrn_reflns_theta_max 71.43
_diffrn_reflns_theta_min 5.31
_exptl_absorpt_coefficient_mu 1.410
_exptl_absorpt_correction_T_max 1.000
_exptl_absorpt_correction_T_min 0.84
_exptl_absorpt_correction_type multi-scan
_exptl_absorpt_process_details '(REQAB; Rigaku, 1998)'
_exptl_crystal_colour red
_exptl_crystal_density_diffrn 1.795
_exptl_crystal_density_method 'not measured'
_exptl_crystal_description round
_exptl_crystal_F_000 568
_exptl_crystal_size_max 0.2
_exptl_crystal_size_mid 0.1
_exptl_crystal_size_min 0.08
_refine_diff_density_max 0.359
_refine_diff_density_min -0.478
_refine_diff_density_rms 0.071
_refine_ls_abs_structure_details 'Flack H D (1983), Acta Cryst. A39, 876-881'
_refine_ls_abs_structure_Flack 0.9(5)
_refine_ls_extinction_method none
_refine_ls_goodness_of_fit_ref 1.097
_refine_ls_hydrogen_treatment mixed
_refine_ls_matrix_type full
_refine_ls_number_parameters 181
_refine_ls_number_reflns 1604
_refine_ls_number_restraints 0
_refine_ls_restrained_S_all 1.097
_refine_ls_R_factor_all 0.0524
_refine_ls_R_factor_gt 0.0515
_refine_ls_shift/su_max 0.012
_refine_ls_shift/su_mean 0.003
_refine_ls_structure_factor_coef Fsqd
_refine_ls_weighting_details 'calc w=1/[\s^2^(Fo^2^)+(0.1062P)^2^+0.5524P] where P=(Fo^2^+2Fc^2^)/3'
_refine_ls_weighting_scheme calc
_refine_ls_wR_factor_gt 0.1542
_refine_ls_wR_factor_ref 0.1584
_reflns_number_gt 1582
_reflns_number_total 1604
_reflns_threshold_expression >2sigma(I)
_cod_data_source_file c6ta10621h2.cif
_cod_data_source_block exp_8701
_cod_original_cell_volume 1040.25(6)
_cod_database_code 7236404

loop_
_symmetry_equiv_pos_as_xyz
'x, y, z'
'-x+1/2, -y, z+1/2'
'x+1/2, -y+1/2, -z'
'-x, y+1/2, -z+1/2'

loop_
_atom_site_label
_atom_site_type_symbol
_atom_site_fract_x
_atom_site_fract_y
_atom_site_fract_z
_atom_site_U_iso_or_equiv
_atom_site_adp_type
_atom_site_occupancy
_atom_site_symmetry_multiplicity
_atom_site_calc_flag
_atom_site_refinement_flags
C1 C 0.8169(4) 0.8178(3) 0.2369(2) 0.0282(6) Uani 1 1 d .
N2 N 0.9613(4) 0.7590(2) 0.18398(18) 0.0308(6) Uani 1 1 d .
C3 C 0.6887(5) 0.8803(3) 0.3909(2) 0.0323(7) Uani 1 1 d .
C4 C 0.5236(4) 0.9175(3) 0.2415(2) 0.0317(7) Uani 1 1 d .
N5 N 0.3655(4) 0.9665(3) 0.1869(2) 0.0436(7) Uani 1 1 d .
C6 C 0.5321(4) 0.9264(3) 0.3447(2) 0.0328(7) Uani 1 1 d .
C7 C 0.8310(5) 0.8261(3) 0.3388(2) 0.0323(7) Uani 1 1 d .
H7 H 0.9348 0.7956 0.3711 0.039 Uiso 1 1 calc R
C8 C 0.6634(5) 0.8636(3) 0.1883(2) 0.0321(7) Uani 1 1 d .
H8 H 0.6551 0.8579 0.1202 0.038 Uiso 1 1 calc R
N9 N 0.7123(5) 0.8898(3) 0.4988(2) 0.0438(7) Uani 1 1 d .
C10 C 1.1114(4) 0.7144(3) 0.2300(2) 0.0348(7) Uani 1 1 d .
H10 H 1.1355 0.7197 0.2971 0.042 Uiso 1 1 calc R
N11 N 0.3791(4) 0.9842(3) 0.3992(2) 0.0440(7) Uani 1 1 d .
O12 O 0.3461(5) 0.9312(4) 0.1038(2) 0.0673(9) Uani 1 1 d .
N1 N 1.1334(4) 0.6722(3) 0.0744(2) 0.0461(7) Uani 1 1 d .
N3 N 1.2144(5) 0.6639(3) 0.1660(3) 0.0522(8) Uani 1 1 d .
N4 N 0.9787(5) 0.7317(3) 0.0869(3) 0.0531(9) Uani 1 1 d .
O1 O 0.5834(5) 0.9264(4) 0.5467(2) 0.0774(11) Uani 1 1 d .
O2 O 0.8621(5) 0.8649(4) 0.5323(2) 0.0701(10) Uani 1 1 d .
O3 O 0.3938(4) 1.0957(3) 0.4207(2) 0.0561(8) Uani 1 1 d .
O4 O 0.2492(5) 0.9172(4) 0.4166(3) 0.0854(13) Uani 1 1 d .
O5 O 0.2571(6) 1.0353(5) 0.2285(3) 0.1094(18) Uani 1 1 d .

loop_
_atom_site_aniso_label
_atom_site_aniso_U_11
_atom_site_aniso_U_22
_atom_site_aniso_U_33
_atom_site_aniso_U_23
_atom_site_aniso_U_13
_atom_site_aniso_U_12
C1 0.0254(14) 0.0290(12) 0.0302(13) 0.0003(11) 0.0030(12) 0.0005(12)
N2 0.0296(13) 0.0322(12) 0.0306(11) -0.0025(10) 0.0023(12) 0.0012(11)
C3 0.0365(16) 0.0327(13) 0.0276(13) 0.0004(11) 0.0034(13) -0.0034(14)
C4 0.0268(15) 0.0296(13) 0.0386(15) -0.0046(12) -0.0019(13) 0.0021(12)
N5 0.0359(15) 0.0443(14) 0.0507(16) -0.0071(13) -0.0066(14) 0.0108(13)
C6 0.0299(16) 0.0291(13) 0.0394(15) -0.0066(12) 0.0057(13) -0.0034(12)
C7 0.0322(16) 0.0337(14) 0.0312(13) 0.0001(12) -0.0045(13) 0.0006(13)
C8 0.0348(16) 0.0325(13) 0.0289(12) -0.0032(11) 0.0013(13) -0.0003(13)
N9 0.0519(18) 0.0492(15) 0.0301(13) -0.0014(12) 0.0018(15) -0.0014(15)
C10 0.0285(15) 0.0486(16) 0.0274(13) 0.0006(12) -0.0007(13) 0.0187(14)
N11 0.0335(15) 0.0472(16) 0.0513(16) -0.0165(14) 0.0108(14) -0.0015(13)
O12 0.0587(18) 0.098(2) 0.0452(14) -0.0068(15) -0.0151(14) 0.0264(18)
N1 0.0385(15) 0.0510(16) 0.0487(16) -0.0106(14) 0.0147(15) 0.0038(14)
N3 0.0425(17) 0.0571(18) 0.0571(18) 0.0031(15) 0.0029(16) 0.0164(16)
N4 0.0480(18) 0.0601(18) 0.0512(17) -0.0079(15) 0.0122(17) -0.0033(16)
O1 0.073(2) 0.126(3) 0.0341(13) -0.0037(16) 0.0194(15) 0.026(2)
O2 0.071(2) 0.106(3) 0.0336(13) -0.0036(14) -0.0083(15) 0.002(2)
O3 0.0592(17) 0.0451(13) 0.0638(16) -0.0170(13) 0.0148(15) 0.0042(13)
O4 0.0485(17) 0.086(2) 0.121(3) -0.041(2) 0.039(2) -0.0241(17)
O5 0.095(3) 0.143(4) 0.090(2) -0.056(3) -0.037(2) 0.090(3)

loop_
_atom_type_symbol
_atom_type_description
_atom_type_scat_dispersion_real
_atom_type_scat_dispersion_imag
_atom_type_scat_source
C C 0.0181 0.0091 'International Tables Vol C Tables 4.2.6.8 and 6.1.1.4'
H H 0.0000 0.0000 'International Tables Vol C Tables 4.2.6.8 and 6.1.1.4'
N N 0.0311 0.0180 'International Tables Vol C Tables 4.2.6.8 and 6.1.1.4'
O O 0.0492 0.0322 'International Tables Vol C Tables 4.2.6.8 and 6.1.1.4'

loop_
_geom_angle_atom_site_label_1
_geom_angle_atom_site_label_2
_geom_angle_atom_site_label_3
_geom_angle
C8 C1 C7 120.9(3)
C8 C1 N2 120.5(3)
C7 C1 N2 118.7(3)
C10 N2 N4 107.7(3)
C10 N2 C1 121.2(2)
N4 N2 C1 131.1(3)
C7 C3 C6 121.8(3)
C7 C3 N9 116.8(3)
C6 C3 N9 121.3(3)
C8 C4 C6 121.5(3)
C8 C4 N5 117.4(3)
C6 C4 N5 121.2(3)
O12 N5 O5 123.4(3)
O12 N5 C4 117.5(3)
O5 N5 C4 119.0(3)
C3 C6 C4 117.6(3)
C3 C6 N11 122.5(3)
C4 C6 N11 119.9(3)
C3 C7 C1 118.9(3)
C4 C8 C1 119.3(3)
O1 N9 O2 124.5(3)
O1 N9 C3 117.9(3)
O2 N9 C3 117.6(3)
N3 C10 N2 107.9(3)
O4 N11 O3 126.1(3)
O4 N11 C6 116.7(3)
O3 N11 C6 117.1(3)
N4 N1 N3 106.3(3)
C10 N3 N1 110.0(3)
N1 N4 N2 108.1(3)

loop_
_geom_bond_atom_site_label_1
_geom_bond_atom_site_label_2
_geom_bond_distance
C1 C8 1.383(4)
C1 C7 1.390(4)
C1 N2 1.415(4)
N2 C10 1.343(4)
N2 N4 1.356(4)
C3 C7 1.377(5)
C3 C6 1.387(5)
C3 N9 1.480(4)
C4 C8 1.369(5)
C4 C6 1.406(5)
C4 N5 1.462(4)
N5 O12 1.196(4)
N5 O5 1.210(5)
C6 N11 1.467(4)
N9 O1 1.204(4)
N9 O2 1.209(5)
C10 N3 1.264(4)
N11 O4 1.202(4)
N11 O3 1.216(4)
N1 N4 1.298(5)
N1 N3 1.380(5)
